data_4332247
loop_
_publ_author_name
'Wang, Ying'
'Yi, Long'
'Yang, Xing'
'Ding, Bin'
'Cheng, Peng'
'Liao, Dai-Zheng'
'Yan, Shi-Ping'

_publ_section_title
;
 Synthesis, Crystal Structure, and Characterization of New Tetranuclear
 Ag(I) Complexes with Triazole Bridges
;
_journal_issue 15
_journal_name_full 'Inorganic Chemistry'
_journal_page_first 5822
_journal_page_last 5829
_journal_paper_doi 10.1021/ic060155t
_journal_volume 45
_journal_year 2006
_chemical_formula_sum 'C26 H53 Ag4 Cl4 N25 O17'
_chemical_formula_weight 1561.21
_chemical_name_systematic
; 
 ? 
;
_space_group_IT_number 2
_symmetry_cell_setting triclinic
_symmetry_space_group_name_Hall '-P 1'
_symmetry_space_group_name_H-M 'P -1'
_atom_sites_solution_hydrogens geom
_atom_sites_solution_primary direct
_atom_sites_solution_secondary difmap
_audit_creation_method SHELXL-97
_cell_angle_alpha 86.7310(10)
_cell_angle_beta 89.616(2)
_cell_angle_gamma 70.2940(10)
_cell_formula_units_Z 2
_cell_length_a 12.1358(14)
_cell_length_b 14.3945(17)
_cell_length_c 16.6517(19)
_cell_measurement_reflns_used 5103
_cell_measurement_temperature 293(2)
_cell_measurement_theta_max 24.66
_cell_measurement_theta_min 2.30
_cell_volume 2733.8(5)
_computing_cell_refinement 'Bruker SMART'
_computing_data_collection 'Bruker SMART'
_computing_data_reduction 'Bruker SAINT'
_computing_molecular_graphics 'Bruker SHELXTL'
_computing_publication_material 'Bruker SHELXTL'
_computing_structure_refinement 'SHELXL-97 (Sheldrick, 1997)'
_computing_structure_solution 'SHELXS-97 (Sheldrick, 1990)'
_diffrn_ambient_temperature 293(2)
_diffrn_measured_fraction_theta_full 0.989
_diffrn_measured_fraction_theta_max 0.989
_diffrn_measurement_device_type 'CCD area detector'
_diffrn_measurement_method 'phi and omega scans'
_diffrn_radiation_monochromator graphite
_diffrn_radiation_source 'fine-focus sealed tube'
_diffrn_radiation_type MoK\a
_diffrn_radiation_wavelength 0.71073
_diffrn_reflns_av_R_equivalents 0.0179
_diffrn_reflns_av_sigmaI/netI 0.0367
_diffrn_reflns_limit_h_max 14
_diffrn_reflns_limit_h_min -9
_diffrn_reflns_limit_k_max 17
_diffrn_reflns_limit_k_min -16
_diffrn_reflns_limit_l_max 19
_diffrn_reflns_limit_l_min -19
_diffrn_reflns_number 14980
_diffrn_reflns_theta_full 25.03
_diffrn_reflns_theta_max 25.03
_diffrn_reflns_theta_min 1.78
_exptl_absorpt_coefficient_mu 1.692
_exptl_absorpt_correction_T_max 1.000000
_exptl_absorpt_correction_T_min 0.672854
_exptl_absorpt_correction_type multi-scan
_exptl_absorpt_process_details SADABS
_exptl_crystal_colour COLORLESS
_exptl_crystal_density_diffrn 1.897
_exptl_crystal_density_meas ?
_exptl_crystal_density_method 'not measured'
_exptl_crystal_description BLOCK
_exptl_crystal_F_000 1552
_exptl_crystal_size_max 0.32
_exptl_crystal_size_mid 0.26
_exptl_crystal_size_min 0.20
_refine_diff_density_max 0.689
_refine_diff_density_min -0.569
_refine_diff_density_rms 0.082
_refine_ls_extinction_method none
_refine_ls_goodness_of_fit_ref 1.080
_refine_ls_hydrogen_treatment mixed
_refine_ls_matrix_type full
_refine_ls_number_parameters 734
_refine_ls_number_reflns 9558
_refine_ls_number_restraints 98
_refine_ls_restrained_S_all 1.120
_refine_ls_R_factor_all 0.0515
_refine_ls_R_factor_gt 0.0377
_refine_ls_shift/su_max 0.002
_refine_ls_shift/su_mean 0.000
_refine_ls_structure_factor_coef Fsqd
_refine_ls_weighting_details 'calc w=1/[\s^2^(Fo^2^)+(0.0633P)^2^+0.0000P] where P=(Fo^2^+2Fc^2^)/3'
_refine_ls_weighting_scheme calc
_refine_ls_wR_factor_gt 0.1054
_refine_ls_wR_factor_ref 0.1102
_reflns_number_gt 7273
_reflns_number_total 9558
_reflns_threshold_expression >2sigma(I)
_cod_data_source_file ic060155tsup1.cif
_cod_data_source_block 41213d
_cod_depositor_comments
;
The following automatic conversions were performed:

'_symmetry_cell_setting' value 'Triclinic' changed to 'triclinic'
according to /home/saulius/struct/CIF-dictionaries/cif_core.dic
dictionary named 'cif_core.dic' version 2.4.2 from
2011-04-26.

'_exptl_absorpt_correction_type' value 'MULTI-SCAN'
changed to 'multi-scan' according to
/home/saulius/struct/CIF-dictionaries/cif_core.dic dictionary named
'cif_core.dic' version 2.4.2 from 2011-04-26.

Automatic conversion script
Id: cif_fix_values 1891 2012-01-12 08:04:46Z andrius 

The following automatic conversions were performed:

'_exptl_crystal_density_meas' value 'NONE' was changed to '?' - the
value is perceived as not measured.

Automatic conversion script
Id: cif_fix_values 3008 2015-01-20 13:52:24Z robertas 
;
_cod_original_sg_symbol_H-M P-1
_cod_database_code 4332247

loop_
_symmetry_equiv_pos_as_xyz
'x, y, z'
'-x, -y, -z'

loop_
_atom_site_label
_atom_site_type_symbol
_atom_site_fract_x
_atom_site_fract_y
_atom_site_fract_z
_atom_site_U_iso_or_equiv
_atom_site_adp_type
_atom_site_occupancy
_atom_site_symmetry_multiplicity
_atom_site_calc_flag
_atom_site_refinement_flags
_atom_site_disorder_assembly
_atom_site_disorder_group
Ag1 Ag 0.11671(3) 0.32603(3) 1.00726(2) 0.05598(13) Uani 1 1 d . . .
Ag2 Ag 0.59408(3) 0.82722(3) 0.48010(2) 0.04901(12) Uani 1 1 d . . .
Ag3 Ag 0.06989(4) 0.49644(3) 0.85633(3) 0.06832(15) Uani 1 1 d . . .
Ag4 Ag 0.60368(3) 0.95218(3) 0.63640(2) 0.05409(12) Uani 1 1 d . . .
N1 N 0.2060(4) 0.3503(3) 0.8352(2) 0.0557(11) Uani 1 1 d . . .
N2 N 0.2223(4) 0.2805(3) 0.8993(2) 0.0514(10) Uani 1 1 d . . .
N3 N 0.3411(3) 0.2159(3) 0.8055(2) 0.0528(10) Uani 1 1 d . . .
N4 N 0.4254(4) 0.1493(3) 0.7589(3) 0.0860(17) Uani 1 1 d . . .
H4E H 0.4609 0.0897 0.7777 0.103 Uiso 1 1 calc R . .
H4D H 0.4416 0.1681 0.7117 0.103 Uiso 1 1 calc R . .
N5 N -0.0208(3) 0.2914(3) 1.0748(2) 0.0417(8) Uani 1 1 d . . .
N6 N -0.1007(3) 0.3648(3) 1.1173(2) 0.0429(9) Uani 1 1 d . . .
N7 N -0.1538(4) 0.2357(3) 1.1214(2) 0.0552(10) Uani 1 1 d . . .
N8 N -0.2232(5) 0.1773(4) 1.1390(4) 0.103(2) Uani 1 1 d . . .
H8D H -0.2034 0.1185 1.1224 0.123 Uiso 1 1 calc R . .
H8E H -0.2859 0.2002 1.1665 0.123 Uiso 1 1 calc R . .
N9 N 0.1723(3) 0.4539(3) 1.0495(2) 0.0476(9) Uani 1 1 d . . .
N10 N 0.0954(3) 0.5258(3) 1.0942(2) 0.0457(9) Uani 1 1 d . . .
N11 N 0.2481(4) 0.5662(3) 1.0699(2) 0.0531(10) Uani 1 1 d . . .
N12 N 0.3310(4) 0.6152(4) 1.0678(3) 0.0839(16) Uani 1 1 d . . .
H12D H 0.3962 0.5904 1.0434 0.101 Uiso 1 1 calc R . .
H12E H 0.3165 0.6699 1.0910 0.101 Uiso 1 1 calc R . .
N13 N 0.4371(3) 0.8221(3) 0.4207(2) 0.0440(9) Uani 1 1 d . . .
N14 N 0.3607(3) 0.9053(3) 0.3800(2) 0.0467(9) Uani 1 1 d . . .
N15 N 0.2953(4) 0.7831(3) 0.3713(3) 0.0583(11) Uani 1 1 d . . .
N16 N 0.2228(5) 0.7313(4) 0.3483(4) 0.105(2) Uani 1 1 d . . .
H16D H 0.2408 0.6694 0.3620 0.126 Uiso 1 1 calc R . .
H16E H 0.1602 0.7613 0.3205 0.126 Uiso 1 1 calc R . .
N17 N 0.7247(3) 0.7910(3) 0.6422(2) 0.0494(9) Uani 1 1 d . . .
N18 N 0.7134(3) 0.7386(3) 0.5775(2) 0.0464(9) Uani 1 1 d . . .
N19 N 0.8386(3) 0.6398(3) 0.6618(2) 0.0474(9) Uani 1 1 d . . .
N20 N 0.9236(4) 0.5549(3) 0.6984(3) 0.0674(13) Uani 1 1 d . . .
H20D H 0.9553 0.5585 0.7436 0.081 Uiso 1 1 calc R . .
H20E H 0.9435 0.4997 0.6754 0.081 Uiso 1 1 calc R . .
N21 N 0.3437(3) 1.0441(3) 0.5552(2) 0.0461(9) Uani 1 1 d . . .
N22 N 0.4182(3) 0.9598(3) 0.5963(2) 0.0460(9) Uani 1 1 d . . .
N23 N 0.2480(3) 0.9440(3) 0.5813(2) 0.0491(9) Uani 1 1 d . . .
N24 N 0.1535(4) 0.9090(3) 0.5851(3) 0.0764(14) Uani 1 1 d . . .
H24D H 0.1615 0.8527 0.6094 0.092 Uiso 1 1 calc R . .
H24E H 0.0874 0.9438 0.5633 0.092 Uiso 1 1 calc R . .
N25 N 0.5671(8) 0.9359(5) 0.7863(4) 0.129(3) Uani 1 1 d . . .
C1 C 0.8440(5) 0.7530(4) 0.7687(3) 0.0756(17) Uani 1 1 d . . .
H1A H 0.8067 0.8219 0.7774 0.113 Uiso 1 1 calc R . .
H1B H 0.9272 0.7383 0.7662 0.113 Uiso 1 1 calc R . .
H1C H 0.8263 0.7139 0.8122 0.113 Uiso 1 1 calc R . .
C2 C 0.8006(4) 0.7298(3) 0.6918(3) 0.0476(11) Uani 1 1 d . . .
C3 C 0.7837(4) 0.6469(3) 0.5903(3) 0.0469(11) Uani 1 1 d . . .
C4 C 0.8023(5) 0.5659(4) 0.5359(3) 0.0682(15) Uani 1 1 d . . .
H4A H 0.7696 0.5927 0.4838 0.102 Uiso 1 1 calc R . .
H4B H 0.7647 0.5211 0.5572 0.102 Uiso 1 1 calc R . .
H4C H 0.8847 0.5313 0.5312 0.102 Uiso 1 1 calc R . .
C5 C 0.3576(4) 0.9001(3) 0.6117(3) 0.0463(11) Uani 1 1 d . . .
C6 C 0.4001(5) 0.8031(4) 0.6567(4) 0.0697(16) Uani 1 1 d . . .
H6A H 0.4824 0.7856 0.6678 0.105 Uiso 1 1 calc R . .
H6B H 0.3869 0.7540 0.6251 0.105 Uiso 1 1 calc R . .
H6C H 0.3588 0.8066 0.7064 0.105 Uiso 1 1 calc R . .
C7 C 0.2424(4) 1.0335(3) 0.5469(3) 0.0477(11) Uani 1 1 d . . .
C8 C 0.1345(5) 1.1043(4) 0.5101(4) 0.0715(16) Uani 1 1 d . . .
H8A H 0.1516 1.1591 0.4841 0.107 Uiso 1 1 calc R . .
H8B H 0.0774 1.1279 0.5510 0.107 Uiso 1 1 calc R . .
H8C H 0.1042 1.0722 0.4711 0.107 Uiso 1 1 calc R . .
C9 C 0.3963(4) 0.7494(3) 0.4147(3) 0.0458(11) Uani 1 1 d . . .
C10 C 0.4505(5) 0.6459(4) 0.4489(4) 0.0673(15) Uani 1 1 d . . .
H10A H 0.5156 0.6418 0.4830 0.101 Uiso 1 1 calc R . .
H10B H 0.4772 0.6023 0.4060 0.101 Uiso 1 1 calc R . .
H10C H 0.3936 0.6271 0.4798 0.101 Uiso 1 1 calc R . .
C11 C 0.2759(5) 0.8801(4) 0.3494(3) 0.0604(14) Uani 1 1 d . . .
C12 C 0.1737(6) 0.9448(5) 0.3040(5) 0.097(2) Uani 1 1 d . . .
H12A H 0.1777 1.0104 0.2982 0.146 Uiso 1 1 calc R . .
H12B H 0.1038 0.9465 0.3321 0.146 Uiso 1 1 calc R . .
H12C H 0.1723 0.9202 0.2517 0.146 Uiso 1 1 calc R . .
C13 C 0.2642(4) 0.4804(4) 1.0352(3) 0.0502(12) Uani 1 1 d . . .
C14 C 0.3703(5) 0.4283(5) 0.9904(4) 0.0762(17) Uani 1 1 d . . .
H14A H 0.4349 0.4003 1.0273 0.114 Uiso 1 1 calc R . .
H14B H 0.3876 0.4741 0.9525 0.114 Uiso 1 1 calc R . .
H14C H 0.3573 0.3765 0.9621 0.114 Uiso 1 1 calc R . .
C15 C 0.1435(4) 0.5916(3) 1.1066(3) 0.0460(11) Uani 1 1 d . . .
C16 C 0.0933(5) 0.6825(4) 1.1527(3) 0.0639(14) Uani 1 1 d . . .
H16A H 0.0195 0.6839 1.1748 0.096 Uiso 1 1 calc R . .
H16B H 0.0819 0.7401 1.1174 0.096 Uiso 1 1 calc R . .
H16C H 0.1463 0.6816 1.1955 0.096 Uiso 1 1 calc R . .
C17 C 0.2791(4) 0.3101(3) 0.7798(3) 0.0524(12) Uani 1 1 d . . .
C18 C 0.2957(6) 0.3555(5) 0.7006(4) 0.090(2) Uani 1 1 d . . .
H18A H 0.2472 0.4239 0.6968 0.135 Uiso 1 1 calc R . .
H18B H 0.2745 0.3216 0.6586 0.135 Uiso 1 1 calc R . .
H18C H 0.3763 0.3505 0.6952 0.135 Uiso 1 1 calc R . .
C19 C 0.3048(4) 0.1994(4) 0.8803(3) 0.0513(12) Uani 1 1 d . . .
C20 C 0.3505(5) 0.1067(4) 0.9304(3) 0.0682(15) Uani 1 1 d . . .
H20A H 0.3009 0.1093 0.9759 0.102 Uiso 1 1 calc R . .
H20B H 0.4283 0.0983 0.9487 0.102 Uiso 1 1 calc R . .
H20C H 0.3521 0.0522 0.8993 0.102 Uiso 1 1 calc R . .
C21 C -0.0535(4) 0.2137(3) 1.0795(3) 0.0480(11) Uani 1 1 d . . .
C22 C 0.0081(6) 0.1181(4) 1.0454(4) 0.0757(17) Uani 1 1 d . . .
H22A H 0.0787 0.1204 1.0202 0.114 Uiso 1 1 calc R . .
H22B H -0.0414 0.1049 1.0061 0.114 Uiso 1 1 calc R . .
H22C H 0.0274 0.0667 1.0875 0.114 Uiso 1 1 calc R . .
C23 C -0.1804(4) 0.3295(3) 1.1452(3) 0.0465(11) Uani 1 1 d . . .
C24 C -0.2830(5) 0.3812(4) 1.1939(4) 0.0756(17) Uani 1 1 d . . .
H24A H -0.2851 0.4475 1.2006 0.113 Uiso 1 1 calc R . .
H24B H -0.2772 0.3468 1.2456 0.113 Uiso 1 1 calc R . .
H24C H -0.3534 0.3827 1.1669 0.113 Uiso 1 1 calc R . .
C25 C 0.5492(9) 0.8684(9) 0.8247(6) 0.136(4) Uani 1 1 d . . .
C26 C 0.5471(12) 0.7857(8) 0.8772(6) 0.161(5) Uani 1 1 d . . .
H26A H 0.4895 0.8086 0.9179 0.242 Uiso 1 1 calc R . .
H26B H 0.6227 0.7546 0.9022 0.242 Uiso 1 1 calc R . .
H26C H 0.5277 0.7388 0.8464 0.242 Uiso 1 1 calc R . .
Cl1 Cl 0.39711(14) 0.47579(11) 0.27045(10) 0.0772(4) Uani 1 1 d D . .
O1 O 0.4084(6) 0.4050(4) 0.2145(4) 0.183(3) Uani 1 1 d D . .
O2 O 0.4558(6) 0.4327(4) 0.3429(3) 0.147(3) Uani 1 1 d D . .
O3 O 0.2768(4) 0.5269(4) 0.2844(4) 0.130(2) Uani 1 1 d D . .
O4 O 0.4448(6) 0.5488(5) 0.2400(4) 0.160(3) Uani 1 1 d D . .
Cl2 Cl 0.11816(14) 0.66744(10) 0.58327(9) 0.0714(4) Uani 1 1 d D . .
O5 O 0.1867(6) 0.7038(5) 0.5310(4) 0.183(4) Uani 1 1 d D . .
O6 O 0.0269(4) 0.6527(4) 0.5379(3) 0.1260(19) Uani 1 1 d D . .
O7 O 0.1813(8) 0.5756(4) 0.6197(4) 0.236(5) Uani 1 1 d D . .
O8 O 0.0675(5) 0.7368(3) 0.6420(3) 0.1080(17) Uani 1 1 d D . .
Cl3 Cl 0.14101(14) 0.06754(11) 0.76855(9) 0.0759(4) Uani 1 1 d D . .
O9 O 0.1048(7) 0.1518(4) 0.7171(4) 0.215(4) Uani 1 1 d D . .
O10 O 0.0931(4) -0.0054(4) 0.7444(4) 0.134(2) Uani 1 1 d D . .
O11 O 0.1075(5) 0.0891(4) 0.8498(3) 0.1205(18) Uani 1 1 d D . .
O12 O 0.2662(4) 0.0209(4) 0.7669(3) 0.1125(17) Uani 1 1 d D . .
Cl4 Cl 0.32555(19) 0.86625(15) 0.08038(15) 0.1099(6) Uani 1 1 d D . .
O13 O 0.2976(12) 0.9689(6) 0.0879(9) 0.142(5) Uani 0.50 1 d PDU A 1
O14 O 0.4255(12) 0.8339(14) 0.0257(10) 0.329(15) Uani 0.50 1 d PDU A 1
O15 O 0.2355(8) 0.8401(8) 0.0443(7) 0.109(4) Uani 0.50 1 d PDU A 1
O16 O 0.3605(13) 0.8134(9) 0.1567(6) 0.164(5) Uani 0.50 1 d PDU A 1
O13' O 0.3248(13) 0.9519(8) 0.1233(8) 0.173(7) Uani 0.50 1 d PDU A 2
O14' O 0.3433(12) 0.8919(10) -0.0051(5) 0.174(6) Uani 0.50 1 d PDU A 2
O15' O 0.2198(7) 0.8495(9) 0.0900(8) 0.126(4) Uani 0.50 1 d PDU A 2
O16' O 0.4264(7) 0.7851(6) 0.1037(7) 0.108(3) Uani 0.50 1 d PDU A 2
O17 O 0.0168(6) 0.3444(3) 0.6370(3) 0.1224(19) Uani 1 1 d . . .

loop_
_atom_site_aniso_label
_atom_site_aniso_U_11
_atom_site_aniso_U_22
_atom_site_aniso_U_33
_atom_site_aniso_U_23
_atom_site_aniso_U_13
_atom_site_aniso_U_12
Ag1 0.0544(3) 0.0643(3) 0.0531(2) -0.01450(17) 0.01893(18) -0.0236(2)
Ag2 0.0481(2) 0.0449(2) 0.0533(2) 0.00549(15) -0.01359(16) -0.01581(17)
Ag3 0.0640(3) 0.0445(2) 0.1015(3) -0.0242(2) 0.0363(2) -0.0225(2)
Ag4 0.0524(2) 0.0414(2) 0.0637(2) -0.00057(16) -0.00558(18) -0.00988(17)
N1 0.055(3) 0.044(2) 0.064(3) -0.0130(19) 0.022(2) -0.011(2)
N2 0.056(3) 0.045(2) 0.056(2) -0.0146(18) 0.021(2) -0.020(2)
N3 0.044(2) 0.052(2) 0.058(2) -0.0132(19) 0.0181(19) -0.0079(19)
N4 0.088(4) 0.065(3) 0.076(3) -0.011(2) 0.049(3) 0.012(3)
N5 0.040(2) 0.041(2) 0.043(2) -0.0048(15) 0.0058(16) -0.0128(17)
N6 0.045(2) 0.042(2) 0.045(2) -0.0059(16) 0.0065(17) -0.0186(18)
N7 0.063(3) 0.050(2) 0.063(3) -0.0037(19) 0.011(2) -0.032(2)
N8 0.108(5) 0.077(3) 0.152(5) -0.030(3) 0.065(4) -0.069(3)
N9 0.046(2) 0.052(2) 0.051(2) -0.0057(18) 0.0074(18) -0.023(2)
N10 0.042(2) 0.047(2) 0.050(2) -0.0065(17) 0.0070(17) -0.0184(19)
N11 0.050(3) 0.060(3) 0.058(2) -0.0017(19) 0.001(2) -0.029(2)
N12 0.070(3) 0.094(4) 0.115(4) -0.033(3) 0.034(3) -0.060(3)
N13 0.042(2) 0.042(2) 0.048(2) -0.0016(16) -0.0043(17) -0.0157(18)
N14 0.042(2) 0.045(2) 0.053(2) -0.0034(17) -0.0073(18) -0.0135(18)
N15 0.051(3) 0.047(2) 0.081(3) -0.013(2) -0.010(2) -0.020(2)
N16 0.079(4) 0.068(3) 0.178(6) -0.010(4) -0.057(4) -0.039(3)
N17 0.048(2) 0.046(2) 0.048(2) 0.0008(17) -0.0083(18) -0.0081(18)
N18 0.048(2) 0.039(2) 0.046(2) 0.0035(16) -0.0136(17) -0.0078(18)
N19 0.046(2) 0.039(2) 0.050(2) 0.0105(17) -0.0065(18) -0.0054(18)
N20 0.071(3) 0.051(2) 0.063(3) 0.012(2) -0.029(2) 0.001(2)
N21 0.041(2) 0.040(2) 0.056(2) 0.0066(17) -0.0008(18) -0.0136(18)
N22 0.037(2) 0.041(2) 0.058(2) 0.0080(17) -0.0016(17) -0.0122(17)
N23 0.047(2) 0.046(2) 0.061(2) -0.0050(18) 0.0046(19) -0.0236(19)
N24 0.053(3) 0.070(3) 0.118(4) 0.012(3) -0.015(3) -0.038(2)
N25 0.162(7) 0.085(5) 0.098(5) 0.024(4) 0.034(5) 0.008(4)
C1 0.076(4) 0.076(4) 0.060(3) -0.006(3) -0.017(3) -0.006(3)
C2 0.044(3) 0.047(3) 0.043(3) 0.004(2) -0.006(2) -0.004(2)
C3 0.048(3) 0.041(3) 0.049(3) 0.004(2) -0.007(2) -0.013(2)
C4 0.080(4) 0.047(3) 0.068(3) -0.007(2) -0.010(3) -0.007(3)
C5 0.052(3) 0.038(2) 0.050(3) -0.0014(19) 0.006(2) -0.016(2)
C6 0.070(4) 0.047(3) 0.091(4) 0.011(3) 0.005(3) -0.021(3)
C7 0.045(3) 0.044(3) 0.055(3) 0.001(2) 0.000(2) -0.017(2)
C8 0.051(3) 0.069(4) 0.091(4) 0.016(3) -0.018(3) -0.019(3)
C9 0.048(3) 0.047(3) 0.046(3) -0.010(2) 0.003(2) -0.019(2)
C10 0.070(4) 0.055(3) 0.082(4) -0.001(3) 0.006(3) -0.029(3)
C11 0.046(3) 0.060(3) 0.072(3) -0.011(3) -0.013(3) -0.011(3)
C12 0.060(4) 0.088(5) 0.138(6) 0.003(4) -0.048(4) -0.016(3)
C13 0.050(3) 0.056(3) 0.047(3) -0.001(2) 0.001(2) -0.023(2)
C14 0.052(4) 0.086(4) 0.093(4) -0.022(3) 0.018(3) -0.024(3)
C15 0.048(3) 0.047(3) 0.044(2) -0.004(2) 0.003(2) -0.017(2)
C16 0.066(4) 0.056(3) 0.074(4) -0.017(3) 0.002(3) -0.024(3)
C17 0.052(3) 0.045(3) 0.057(3) -0.011(2) 0.021(2) -0.011(2)
C18 0.099(5) 0.076(4) 0.076(4) 0.007(3) 0.037(4) -0.007(4)
C19 0.051(3) 0.053(3) 0.054(3) -0.012(2) 0.008(2) -0.021(2)
C20 0.073(4) 0.065(4) 0.064(3) 0.002(3) 0.001(3) -0.022(3)
C21 0.055(3) 0.040(3) 0.050(3) -0.004(2) 0.000(2) -0.018(2)
C22 0.086(4) 0.051(3) 0.094(4) -0.023(3) 0.018(3) -0.026(3)
C23 0.046(3) 0.047(3) 0.048(3) 0.000(2) 0.002(2) -0.018(2)
C24 0.076(4) 0.073(4) 0.082(4) -0.017(3) 0.040(3) -0.030(3)
C25 0.113(7) 0.155(10) 0.115(8) -0.059(7) -0.006(6) -0.003(7)
C26 0.257(14) 0.133(8) 0.116(7) 0.011(6) 0.038(8) -0.100(9)
Cl1 0.0685(10) 0.0580(8) 0.0935(11) -0.0032(8) -0.0055(8) -0.0062(7)
O1 0.198(7) 0.134(5) 0.187(7) -0.088(5) -0.046(6) -0.005(5)
O2 0.178(6) 0.086(4) 0.145(5) 0.001(3) -0.074(5) -0.002(4)
O3 0.074(4) 0.122(4) 0.178(6) -0.009(4) 0.016(3) -0.012(3)
O4 0.154(6) 0.171(6) 0.181(7) 0.036(5) -0.007(5) -0.095(5)
Cl2 0.0784(10) 0.0486(7) 0.0883(10) -0.0050(7) -0.0034(8) -0.0226(7)
O5 0.191(7) 0.182(6) 0.241(8) -0.118(6) 0.143(6) -0.133(6)
O6 0.096(4) 0.144(5) 0.148(5) -0.043(4) -0.013(3) -0.048(4)
O7 0.342(12) 0.073(4) 0.223(8) -0.008(5) -0.149(8) 0.027(5)
O8 0.139(5) 0.099(3) 0.107(4) -0.032(3) 0.041(3) -0.064(3)
Cl3 0.0768(11) 0.0638(9) 0.0789(10) -0.0120(7) 0.0073(8) -0.0119(8)
O9 0.261(10) 0.136(6) 0.171(7) 0.080(5) -0.007(6) 0.018(6)
O10 0.088(4) 0.151(5) 0.169(6) -0.061(4) -0.014(4) -0.037(4)
O11 0.130(5) 0.118(4) 0.104(4) -0.030(3) 0.039(3) -0.026(3)
O12 0.081(4) 0.118(4) 0.143(4) -0.057(3) 0.021(3) -0.032(3)
Cl4 0.1049(15) 0.0919(13) 0.1497(19) 0.0036(12) -0.0132(13) -0.0566(12)
O13 0.158(7) 0.128(7) 0.150(7) -0.002(4) -0.020(5) -0.062(5)
O14 0.326(16) 0.334(16) 0.328(16) -0.024(5) 0.010(5) -0.109(7)
O15 0.103(5) 0.119(5) 0.112(5) 0.000(4) -0.016(4) -0.049(4)
O16 0.170(7) 0.157(7) 0.158(7) 0.000(5) -0.012(5) -0.047(5)
O13' 0.182(9) 0.162(8) 0.183(9) -0.016(5) -0.010(5) -0.069(5)
O14' 0.175(7) 0.178(7) 0.167(7) 0.003(5) 0.010(5) -0.059(5)
O15' 0.122(6) 0.127(6) 0.143(6) -0.006(5) -0.002(4) -0.060(5)
O16' 0.097(5) 0.103(5) 0.128(5) 0.008(4) -0.015(4) -0.042(4)
O17 0.159(5) 0.070(3) 0.125(4) -0.004(3) -0.005(4) -0.021(3)

loop_
_atom_type_symbol
_atom_type_description
_atom_type_scat_dispersion_real
_atom_type_scat_dispersion_imag
_atom_type_scat_source
C C 0.0033 0.0016 'International Tables Vol C Tables 4.2.6.8 and 6.1.1.4'
H H 0.0000 0.0000 'International Tables Vol C Tables 4.2.6.8 and 6.1.1.4'
N N 0.0061 0.0033 'International Tables Vol C Tables 4.2.6.8 and 6.1.1.4'
O O 0.0106 0.0060 'International Tables Vol C Tables 4.2.6.8 and 6.1.1.4'
Cl Cl 0.1484 0.1585 'International Tables Vol C Tables 4.2.6.8 and 6.1.1.4'
Ag Ag -0.8971 1.1015 'International Tables Vol C Tables 4.2.6.8 and 6.1.1.4'

loop_
_geom_angle_atom_site_label_1
_geom_angle_atom_site_label_2
_geom_angle_atom_site_label_3
_geom_angle
_geom_angle_site_symmetry_1
_geom_angle_site_symmetry_3
N5 Ag1 N2 139.27(14) . .
N5 Ag1 N9 117.20(13) . .
N2 Ag1 N9 103.42(13) . .
N5 Ag1 Ag3 124.72(9) . .
N2 Ag1 Ag3 64.07(11) . .
N9 Ag1 Ag3 71.84(9) . .
N13 Ag2 N18 135.69(14) . .
N13 Ag2 N21 117.72(13) . 2_676
N18 Ag2 N21 106.49(14) . 2_676
N13 Ag2 Ag4 126.45(10) . .
N18 Ag2 Ag4 66.19(9) . .
N21 Ag2 Ag4 69.14(10) 2_676 .
N6 Ag3 N1 126.84(15) 2_567 .
N6 Ag3 N10 117.57(13) 2_567 2_567
N1 Ag3 N10 110.23(14) . 2_567
N6 Ag3 Ag1 116.40(9) 2_567 .
N1 Ag3 Ag1 64.34(10) . .
N10 Ag3 Ag1 65.62(10) 2_567 .
N14 Ag4 N17 132.10(14) 2_676 .
N14 Ag4 N22 114.94(13) 2_676 .
N17 Ag4 N22 109.03(13) . .
N14 Ag4 N25 104.1(2) 2_676 .
N17 Ag4 N25 89.45(18) . .
N22 Ag4 N25 95.3(2) . .
N14 Ag4 Ag2 119.98(10) 2_676 .
N17 Ag4 Ag2 64.16(10) . .
N22 Ag4 Ag2 64.55(9) . .
N25 Ag4 Ag2 135.8(2) . .
C17 N1 N2 107.5(4) . .
C17 N1 Ag3 138.4(3) . .
N2 N1 Ag3 114.1(3) . .
C19 N2 N1 108.2(4) . .
C19 N2 Ag1 134.2(3) . .
N1 N2 Ag1 117.5(3) . .
C19 N3 C17 108.0(4) . .
C19 N3 N4 128.1(4) . .
C17 N3 N4 123.9(4) . .
N3 N4 H4E 120.0 . .
N3 N4 H4D 120.0 . .
H4E N4 H4D 120.0 . .
C21 N5 N6 107.9(4) . .
C21 N5 Ag1 132.5(3) . .
N6 N5 Ag1 119.3(3) . .
C23 N6 N5 107.6(3) . .
C23 N6 Ag3 129.7(3) . 2_567
N5 N6 Ag3 122.1(3) . 2_567
C21 N7 C23 107.9(4) . .
C21 N7 N8 128.9(4) . .
C23 N7 N8 123.2(4) . .
N7 N8 H8D 120.0 . .
N7 N8 H8E 120.0 . .
H8D N8 H8E 120.0 . .
C13 N9 N10 107.5(4) . .
C13 N9 Ag1 132.9(3) . .
N10 N9 Ag1 119.5(3) . .
C15 N10 N9 107.8(4) . .
C15 N10 Ag3 131.9(3) . 2_567
N9 N10 Ag3 119.9(3) . 2_567
C13 N11 C15 107.6(4) . .
C13 N11 N12 123.7(4) . .
C15 N11 N12 128.7(4) . .
N11 N12 H12D 120.0 . .
N11 N12 H12E 120.0 . .
H12D N12 H12E 120.0 . .
C9 N13 N14 108.0(4) . .
C9 N13 Ag2 131.0(3) . .
N14 N13 Ag2 121.0(3) . .
C11 N14 N13 107.6(4) . .
C11 N14 Ag4 129.4(3) . 2_676
N13 N14 Ag4 122.7(3) . 2_676
C9 N15 C11 107.4(4) . .
C9 N15 N16 128.8(4) . .
C11 N15 N16 123.8(4) . .
N15 N16 H16D 120.0 . .
N15 N16 H16E 120.0 . .
H16D N16 H16E 120.0 . .
C2 N17 N18 107.3(4) . .
C2 N17 Ag4 138.2(3) . .
N18 N17 Ag4 114.4(3) . .
C3 N18 N17 107.9(3) . .
C3 N18 Ag2 137.0(3) . .
N17 N18 Ag2 115.0(3) . .
C2 N19 C3 107.5(4) . .
C2 N19 N20 125.4(4) . .
C3 N19 N20 127.0(4) . .
N19 N20 H20D 120.0 . .
N19 N20 H20E 120.0 . .
H20D N20 H20E 120.0 . .
C7 N21 N22 108.4(3) . .
C7 N21 Ag2 131.2(3) . 2_676
N22 N21 Ag2 120.4(3) . 2_676
C5 N22 N21 107.1(4) . .
C5 N22 Ag4 132.0(3) . .
N21 N22 Ag4 120.5(3) . .
C5 N23 C7 107.4(4) . .
C5 N23 N24 128.4(4) . .
C7 N23 N24 124.1(4) . .
N23 N24 H24D 120.0 . .
N23 N24 H24E 120.0 . .
H24D N24 H24E 120.0 . .
C25 N25 Ag4 128.7(7) . .
C2 C1 H1A 109.5 . .
C2 C1 H1B 109.5 . .
H1A C1 H1B 109.5 . .
C2 C1 H1C 109.5 . .
H1A C1 H1C 109.5 . .
H1B C1 H1C 109.5 . .
N17 C2 N19 109.3(4) . .
N17 C2 C1 126.9(5) . .
N19 C2 C1 123.7(4) . .
N18 C3 N19 108.0(4) . .
N18 C3 C4 126.5(4) . .
N19 C3 C4 125.5(4) . .
C3 C4 H4A 109.5 . .
C3 C4 H4B 109.5 . .
H4A C4 H4B 109.5 . .
C3 C4 H4C 109.5 . .
H4A C4 H4C 109.5 . .
H4B C4 H4C 109.5 . .
N22 C5 N23 108.5(4) . .
N22 C5 C6 126.2(5) . .
N23 C5 C6 125.3(4) . .
C5 C6 H6A 109.5 . .
C5 C6 H6B 109.5 . .
H6A C6 H6B 109.5 . .
C5 C6 H6C 109.5 . .
H6A C6 H6C 109.5 . .
H6B C6 H6C 109.5 . .
N21 C7 N23 108.6(4) . .
N21 C7 C8 128.4(4) . .
N23 C7 C8 123.0(4) . .
C7 C8 H8A 109.5 . .
C7 C8 H8B 109.5 . .
H8A C8 H8B 109.5 . .
C7 C8 H8C 109.5 . .
H8A C8 H8C 109.5 . .
H8B C8 H8C 109.5 . .
N13 C9 N15 108.7(4) . .
N13 C9 C10 126.6(5) . .
N15 C9 C10 124.7(4) . .
C9 C10 H10A 109.5 . .
C9 C10 H10B 109.5 . .
H10A C10 H10B 109.5 . .
C9 C10 H10C 109.5 . .
H10A C10 H10C 109.5 . .
H10B C10 H10C 109.5 . .
N14 C11 N15 108.3(4) . .
N14 C11 C12 126.8(5) . .
N15 C11 C12 124.8(5) . .
C11 C12 H12A 109.5 . .
C11 C12 H12B 109.5 . .
H12A C12 H12B 109.5 . .
C11 C12 H12C 109.5 . .
H12A C12 H12C 109.5 . .
H12B C12 H12C 109.5 . .
N9 C13 N11 108.3(4) . .
N9 C13 C14 128.3(5) . .
N11 C13 C14 123.4(5) . .
C13 C14 H14A 109.5 . .
C13 C14 H14B 109.5 . .
H14A C14 H14B 109.5 . .
C13 C14 H14C 109.5 . .
H14A C14 H14C 109.5 . .
H14B C14 H14C 109.5 . .
N10 C15 N11 108.8(4) . .
N10 C15 C16 126.8(4) . .
N11 C15 C16 124.3(4) . .
C15 C16 H16A 109.5 . .
C15 C16 H16B 109.5 . .
H16A C16 H16B 109.5 . .
C15 C16 H16C 109.5 . .
H16A C16 H16C 109.5 . .
H16B C16 H16C 109.5 . .
N1 C17 N3 108.6(4) . .
N1 C17 C18 127.7(5) . .
N3 C17 C18 123.7(4) . .
C17 C18 H18A 109.5 . .
C17 C18 H18B 109.5 . .
H18A C18 H18B 109.5 . .
C17 C18 H18C 109.5 . .
H18A C18 H18C 109.5 . .
H18B C18 H18C 109.5 . .
N2 C19 N3 107.6(4) . .
N2 C19 C20 126.7(5) . .
N3 C19 C20 125.7(4) . .
C19 C20 H20A 109.5 . .
C19 C20 H20B 109.5 . .
H20A C20 H20B 109.5 . .
C19 C20 H20C 109.5 . .
H20A C20 H20C 109.5 . .
H20B C20 H20C 109.5 . .
N5 C21 N7 108.3(4) . .
N5 C21 C22 126.1(5) . .
N7 C21 C22 125.6(4) . .
C21 C22 H22A 109.5 . .
C21 C22 H22B 109.5 . .
H22A C22 H22B 109.5 . .
C21 C22 H22C 109.5 . .
H22A C22 H22C 109.5 . .
H22B C22 H22C 109.5 . .
N6 C23 N7 108.2(4) . .
N6 C23 C24 126.8(4) . .
N7 C23 C24 125.0(4) . .
C23 C24 H24A 109.5 . .
C23 C24 H24B 109.5 . .
H24A C24 H24B 109.5 . .
C23 C24 H24C 109.5 . .
H24A C24 H24C 109.5 . .
H24B C24 H24C 109.5 . .
N25 C25 C26 170.0(12) . .
C25 C26 H26A 109.5 . .
C25 C26 H26B 109.5 . .
H26A C26 H26B 109.5 . .
C25 C26 H26C 109.5 . .
H26A C26 H26C 109.5 . .
H26B C26 H26C 109.5 . .
O1 Cl1 O2 111.3(4) . .
O1 Cl1 O3 110.0(4) . .
O2 Cl1 O3 110.5(4) . .
O1 Cl1 O4 110.6(4) . .
O2 Cl1 O4 108.2(4) . .
O3 Cl1 O4 106.2(4) . .
O7 Cl2 O5 112.2(5) . .
O7 Cl2 O8 110.9(4) . .
O5 Cl2 O8 109.9(3) . .
O7 Cl2 O6 106.0(4) . .
O5 Cl2 O6 108.7(4) . .
O8 Cl2 O6 109.0(3) . .
O9 Cl3 O11 111.8(4) . .
O9 Cl3 O10 111.4(4) . .
O11 Cl3 O10 108.2(3) . .
O9 Cl3 O12 111.0(4) . .
O11 Cl3 O12 108.4(3) . .
O10 Cl3 O12 105.7(3) . .
O15' Cl4 O13 104.8(8) . .
O15' Cl4 O16' 115.2(5) . .
O13 Cl4 O16' 131.5(7) . .
O15' Cl4 O15 32.7(6) . .
O13 Cl4 O15 114.0(6) . .
O16' Cl4 O15 114.5(6) . .
O15' Cl4 O16 87.0(7) . .
O13 Cl4 O16 110.5(6) . .
O16' Cl4 O16 49.0(6) . .
O15 Cl4 O16 110.9(6) . .
O15' Cl4 O13' 110.5(6) . .
O13 Cl4 O13' 26.9(8) . .
O16' Cl4 O13' 109.2(6) . .
O15 Cl4 O13' 132.6(8) . .
O16 Cl4 O13' 84.4(8) . .
O15' Cl4 O14 135.8(9) . .
O13 Cl4 O14 107.7(7) . .
O16' Cl4 O14 59.7(8) . .
O15 Cl4 O14 105.2(7) . .
O16 Cl4 O14 108.0(7) . .
O13' Cl4 O14 112.1(10) . .
O15' Cl4 O14' 110.9(6) . .
O13 Cl4 O14' 83.3(8) . .
O16' Cl4 O14' 105.5(6) . .
O15 Cl4 O14' 80.6(7) . .
O16 Cl4 O14' 154.3(7) . .
O13' Cl4 O14' 105.0(6) . .
O14 Cl4 O14' 46.3(9) . .

loop_
_geom_bond_atom_site_label_1
_geom_bond_atom_site_label_2
_geom_bond_distance
_geom_bond_site_symmetry_2
Ag1 N5 2.184(4) .
Ag1 N2 2.201(4) .
Ag1 N9 2.309(4) .
Ag1 Ag3 3.3216(7) .
Ag2 N13 2.177(4) .
Ag2 N18 2.214(3) .
Ag2 N21 2.272(4) 2_676
Ag2 Ag4 3.2714(6) .
Ag3 N6 2.219(3) 2_567
Ag3 N1 2.238(4) .
Ag3 N10 2.278(4) 2_567
Ag4 N14 2.237(4) 2_676
Ag4 N17 2.287(4) .
Ag4 N22 2.318(4) .
Ag4 N25 2.543(7) .
N1 C17 1.295(6) .
N1 N2 1.391(5) .
N2 C19 1.309(6) .
N3 C19 1.353(6) .
N3 C17 1.355(6) .
N3 N4 1.407(5) .
N4 H4E 0.8600 .
N4 H4D 0.8600 .
N5 C21 1.305(6) .
N5 N6 1.394(5) .
N6 C23 1.307(6) .
N6 Ag3 2.219(3) 2_567
N7 C21 1.350(6) .
N7 C23 1.359(6) .
N7 N8 1.396(6) .
N8 H8D 0.8600 .
N8 H8E 0.8600 .
N9 C13 1.311(6) .
N9 N10 1.387(5) .
N10 C15 1.295(6) .
N10 Ag3 2.278(4) 2_567
N11 C13 1.348(6) .
N11 C15 1.349(6) .
N11 N12 1.409(5) .
N12 H12D 0.8600 .
N12 H12E 0.8600 .
N13 C9 1.309(5) .
N13 N14 1.385(5) .
N14 C11 1.315(6) .
N14 Ag4 2.237(4) 2_676
N15 C9 1.352(6) .
N15 C11 1.363(7) .
N15 N16 1.399(6) .
N16 H16D 0.8600 .
N16 H16E 0.8600 .
N17 C2 1.298(6) .
N17 N18 1.383(5) .
N18 C3 1.314(5) .
N19 C2 1.344(6) .
N19 C3 1.351(6) .
N19 N20 1.415(5) .
N20 H20D 0.8600 .
N20 H20E 0.8600 .
N21 C7 1.298(6) .
N21 N22 1.389(5) .
N21 Ag2 2.272(4) 2_676
N22 C5 1.320(6) .
N23 C5 1.353(6) .
N23 C7 1.359(6) .
N23 N24 1.400(5) .
N24 H24D 0.8600 .
N24 H24E 0.8600 .
N25 C25 1.214(14) .
C1 C2 1.485(7) .
C1 H1A 0.9600 .
C1 H1B 0.9600 .
C1 H1C 0.9600 .
C3 C4 1.472(7) .
C4 H4A 0.9600 .
C4 H4B 0.9600 .
C4 H4C 0.9600 .
C5 C6 1.475(7) .
C6 H6A 0.9600 .
C6 H6B 0.9600 .
C6 H6C 0.9600 .
C7 C8 1.473(7) .
C8 H8A 0.9600 .
C8 H8B 0.9600 .
C8 H8C 0.9600 .
C9 C10 1.492(7) .
C10 H10A 0.9600 .
C10 H10B 0.9600 .
C10 H10C 0.9600 .
C11 C12 1.460(7) .
C12 H12A 0.9600 .
C12 H12B 0.9600 .
C12 H12C 0.9600 .
C13 C14 1.475(7) .
C14 H14A 0.9600 .
C14 H14B 0.9600 .
C14 H14C 0.9600 .
C15 C16 1.497(6) .
C16 H16A 0.9600 .
C16 H16B 0.9600 .
C16 H16C 0.9600 .
C17 C18 1.482(7) .
C18 H18A 0.9600 .
C18 H18B 0.9600 .
C18 H18C 0.9600 .
C19 C20 1.471(7) .
C20 H20A 0.9600 .
C20 H20B 0.9600 .
C20 H20C 0.9600 .
C21 C22 1.471(7) .
C22 H22A 0.9600 .
C22 H22B 0.9600 .
C22 H22C 0.9600 .
C23 C24 1.481(7) .
C24 H24A 0.9600 .
C24 H24B 0.9600 .
C24 H24C 0.9600 .
C25 C26 1.443(15) .
C26 H26A 0.9600 .
C26 H26B 0.9600 .
C26 H26C 0.9600 .
Cl1 O1 1.392(4) .
Cl1 O2 1.406(4) .
Cl1 O3 1.420(4) .
Cl1 O4 1.429(5) .
Cl2 O7 1.391(5) .
Cl2 O5 1.399(5) .
Cl2 O8 1.422(4) .
Cl2 O6 1.425(4) .
Cl3 O9 1.388(5) .
Cl3 O11 1.430(4) .
Cl3 O10 1.438(4) .
Cl3 O12 1.440(4) .
Cl4 O15' 1.390(7) .
Cl4 O13 1.413(7) .
Cl4 O16' 1.415(6) .
Cl4 O15 1.417(7) .
Cl4 O16 1.433(7) .
Cl4 O13' 1.457(7) .
Cl4 O14 1.473(8) .
Cl4 O14' 1.483(7) .

loop_
_geom_torsion_atom_site_label_1
_geom_torsion_atom_site_label_2
_geom_torsion_atom_site_label_3
_geom_torsion_atom_site_label_4
_geom_torsion
_geom_torsion_site_symmetry_1
_geom_torsion_site_symmetry_4
N5 Ag1 Ag3 N6 105.79(15) . 2_567
N2 Ag1 Ag3 N6 -120.72(16) . 2_567
N9 Ag1 Ag3 N6 -5.19(14) . 2_567
N5 Ag1 Ag3 N1 -133.94(17) . .
N2 Ag1 Ag3 N1 -0.45(17) . .
N9 Ag1 Ag3 N1 115.09(16) . .
N5 Ag1 Ag3 N10 -4.22(14) . 2_567
N2 Ag1 Ag3 N10 129.26(16) . 2_567
N9 Ag1 Ag3 N10 -115.20(14) . 2_567
N13 Ag2 Ag4 N14 -101.92(16) . 2_676
N18 Ag2 Ag4 N14 127.81(16) . 2_676
N21 Ag2 Ag4 N14 7.80(15) 2_676 2_676
N13 Ag2 Ag4 N17 132.59(16) . .
N18 Ag2 Ag4 N17 2.32(16) . .
N21 Ag2 Ag4 N17 -117.69(15) 2_676 .
N13 Ag2 Ag4 N22 3.42(15) . .
N18 Ag2 Ag4 N22 -126.85(15) . .
N21 Ag2 Ag4 N22 113.14(14) 2_676 .
N13 Ag2 Ag4 N25 73.4(3) . .
N18 Ag2 Ag4 N25 -56.8(3) . .
N21 Ag2 Ag4 N25 -176.9(3) 2_676 .
N6 Ag3 N1 C17 -72.4(6) 2_567 .
N10 Ag3 N1 C17 134.5(6) 2_567 .
Ag1 Ag3 N1 C17 -177.2(6) . .
N6 Ag3 N1 N2 105.6(3) 2_567 .
N10 Ag3 N1 N2 -47.6(4) 2_567 .
Ag1 Ag3 N1 N2 0.7(3) . .
C17 N1 N2 C19 -0.4(6) . .
Ag3 N1 N2 C19 -178.9(3) . .
C17 N1 N2 Ag1 177.5(3) . .
Ag3 N1 N2 Ag1 -1.1(4) . .
N5 Ag1 N2 C19 -68.1(6) . .
N9 Ag1 N2 C19 116.1(5) . .
Ag3 Ag1 N2 C19 177.9(5) . .
N5 Ag1 N2 N1 114.7(3) . .
N9 Ag1 N2 N1 -61.1(3) . .
Ag3 Ag1 N2 N1 0.7(3) . .
N2 Ag1 N5 C21 22.6(5) . .
N9 Ag1 N5 C21 -162.0(4) . .
Ag3 Ag1 N5 C21 112.0(4) . .
N2 Ag1 N5 N6 -150.4(3) . .
N9 Ag1 N5 N6 25.0(3) . .
Ag3 Ag1 N5 N6 -61.0(3) . .
C21 N5 N6 C23 -1.1(5) . .
Ag1 N5 N6 C23 173.5(3) . .
C21 N5 N6 Ag3 170.4(3) . 2_567
Ag1 N5 N6 Ag3 -15.0(4) . 2_567
N5 Ag1 N9 C13 163.4(4) . .
N2 Ag1 N9 C13 -19.7(5) . .
Ag3 Ag1 N9 C13 -76.3(4) . .
N5 Ag1 N9 N10 -22.7(4) . .
N2 Ag1 N9 N10 154.2(3) . .
Ag3 Ag1 N9 N10 97.7(3) . .
C13 N9 N10 C15 -1.1(5) . .
Ag1 N9 N10 C15 -176.5(3) . .
C13 N9 N10 Ag3 -174.1(3) . 2_567
Ag1 N9 N10 Ag3 10.6(4) . 2_567
N18 Ag2 N13 C9 -21.6(5) . .
N21 Ag2 N13 C9 162.6(4) 2_676 .
Ag4 Ag2 N13 C9 -113.8(4) . .
N18 Ag2 N13 N14 158.8(3) . .
N21 Ag2 N13 N14 -17.0(4) 2_676 .
Ag4 Ag2 N13 N14 66.6(3) . .
C9 N13 N14 C11 -0.7(5) . .
Ag2 N13 N14 C11 178.9(3) . .
C9 N13 N14 Ag4 -175.2(3) . 2_676
Ag2 N13 N14 Ag4 4.5(4) . 2_676
N14 Ag4 N17 C2 72.3(5) 2_676 .
N22 Ag4 N17 C2 -131.9(5) . .
N25 Ag4 N17 C2 -36.4(5) . .
Ag2 Ag4 N17 C2 -179.6(5) . .
N14 Ag4 N17 N18 -111.8(3) 2_676 .
N22 Ag4 N17 N18 44.0(3) . .
N25 Ag4 N17 N18 139.5(4) . .
Ag2 Ag4 N17 N18 -3.7(3) . .
C2 N17 N18 C3 -0.2(5) . .
Ag4 N17 N18 C3 -177.3(3) . .
C2 N17 N18 Ag2 -177.4(3) . .
Ag4 N17 N18 Ag2 5.5(4) . .
N13 Ag2 N18 C3 61.6(5) . .
N21 Ag2 N18 C3 -122.4(5) 2_676 .
Ag4 Ag2 N18 C3 -179.9(5) . .
N13 Ag2 N18 N17 -122.3(3) . .
N21 Ag2 N18 N17 53.7(3) 2_676 .
Ag4 Ag2 N18 N17 -3.8(3) . .
C7 N21 N22 C5 -0.1(5) . .
Ag2 N21 N22 C5 177.3(3) 2_676 .
C7 N21 N22 Ag4 -173.7(3) . .
Ag2 N21 N22 Ag4 3.7(4) 2_676 .
N14 Ag4 N22 C5 -163.3(4) 2_676 .
N17 Ag4 N22 C5 36.3(4) . .
N25 Ag4 N22 C5 -55.0(4) . .
Ag2 Ag4 N22 C5 83.8(4) . .
N14 Ag4 N22 N21 8.4(4) 2_676 .
N17 Ag4 N22 N21 -152.0(3) . .
N25 Ag4 N22 N21 116.7(3) . .
Ag2 Ag4 N22 N21 -104.5(3) . .
N14 Ag4 N25 C25 -176.4(9) 2_676 .
N17 Ag4 N25 C25 -42.9(10) . .
N22 Ag4 N25 C25 66.2(10) . .
Ag2 Ag4 N25 C25 7.7(11) . .
N18 N17 C2 N19 -0.1(5) . .
Ag4 N17 C2 N19 175.9(3) . .
N18 N17 C2 C1 177.9(5) . .
Ag4 N17 C2 C1 -6.0(9) . .
C3 N19 C2 N17 0.4(5) . .
N20 N19 C2 N17 178.6(4) . .
C3 N19 C2 C1 -177.7(5) . .
N20 N19 C2 C1 0.5(8) . .
N17 N18 C3 N19 0.4(5) . .
Ag2 N18 C3 N19 176.7(3) . .
N17 N18 C3 C4 -178.3(5) . .
Ag2 N18 C3 C4 -2.0(8) . .
C2 N19 C3 N18 -0.5(5) . .
N20 N19 C3 N18 -178.7(4) . .
C2 N19 C3 C4 178.2(5) . .
N20 N19 C3 C4 0.0(8) . .
N21 N22 C5 N23 0.5(5) . .
Ag4 N22 C5 N23 173.0(3) . .
N21 N22 C5 C6 -177.9(5) . .
Ag4 N22 C5 C6 -5.4(7) . .
C7 N23 C5 N22 -0.6(5) . .
N24 N23 C5 N22 -178.4(4) . .
C7 N23 C5 C6 177.8(5) . .
N24 N23 C5 C6 0.0(8) . .
N22 N21 C7 N23 -0.2(5) . .
Ag2 N21 C7 N23 -177.3(3) 2_676 .
N22 N21 C7 C8 177.7(5) . .
Ag2 N21 C7 C8 0.7(8) 2_676 .
C5 N23 C7 N21 0.5(5) . .
N24 N23 C7 N21 178.4(4) . .
C5 N23 C7 C8 -177.6(5) . .
N24 N23 C7 C8 0.4(8) . .
N14 N13 C9 N15 -0.2(5) . .
Ag2 N13 C9 N15 -179.8(3) . .
N14 N13 C9 C10 179.6(4) . .
Ag2 N13 C9 C10 -0.1(7) . .
C11 N15 C9 N13 1.0(5) . .
N16 N15 C9 N13 178.5(5) . .
C11 N15 C9 C10 -178.7(5) . .
N16 N15 C9 C10 -1.3(8) . .
N13 N14 C11 N15 1.4(6) . .
Ag4 N14 C11 N15 175.3(3) 2_676 .
N13 N14 C11 C12 177.7(6) . .
Ag4 N14 C11 C12 -8.3(9) 2_676 .
C9 N15 C11 N14 -1.5(6) . .
N16 N15 C11 N14 -179.1(5) . .
C9 N15 C11 C12 -177.9(6) . .
N16 N15 C11 C12 4.4(9) . .
N10 N9 C13 N11 0.5(5) . .
Ag1 N9 C13 N11 174.9(3) . .
N10 N9 C13 C14 179.7(5) . .
Ag1 N9 C13 C14 -5.8(8) . .
C15 N11 C13 N9 0.3(5) . .
N12 N11 C13 N9 178.7(4) . .
C15 N11 C13 C14 -178.9(5) . .
N12 N11 C13 C14 -0.5(8) . .
N9 N10 C15 N11 1.3(5) . .
Ag3 N10 C15 N11 173.1(3) 2_567 .
N9 N10 C15 C16 -179.3(5) . .
Ag3 N10 C15 C16 -7.5(7) 2_567 .
C13 N11 C15 N10 -1.1(5) . .
N12 N11 C15 N10 -179.4(5) . .
C13 N11 C15 C16 179.6(5) . .
N12 N11 C15 C16 1.3(8) . .
N2 N1 C17 N3 0.9(6) . .
Ag3 N1 C17 N3 178.9(4) . .
N2 N1 C17 C18 -179.3(6) . .
Ag3 N1 C17 C18 -1.3(10) . .
C19 N3 C17 N1 -1.0(6) . .
N4 N3 C17 N1 177.5(5) . .
C19 N3 C17 C18 179.1(6) . .
N4 N3 C17 C18 -2.3(9) . .
N1 N2 C19 N3 -0.2(5) . .
Ag1 N2 C19 N3 -177.6(3) . .
N1 N2 C19 C20 179.8(5) . .
Ag1 N2 C19 C20 2.5(8) . .
C17 N3 C19 N2 0.8(6) . .
N4 N3 C19 N2 -177.7(5) . .
C17 N3 C19 C20 -179.3(5) . .
N4 N3 C19 C20 2.2(9) . .
N6 N5 C21 N7 2.0(5) . .
Ag1 N5 C21 N7 -171.6(3) . .
N6 N5 C21 C22 -177.9(5) . .
Ag1 N5 C21 C22 8.5(8) . .
C23 N7 C21 N5 -2.2(5) . .
N8 N7 C21 N5 177.4(5) . .
C23 N7 C21 C22 177.7(5) . .
N8 N7 C21 C22 -2.7(9) . .
N5 N6 C23 N7 -0.2(5) . .
Ag3 N6 C23 N7 -170.9(3) 2_567 .
N5 N6 C23 C24 -179.8(5) . .
Ag3 N6 C23 C24 9.6(7) 2_567 .
C21 N7 C23 N6 1.5(5) . .
N8 N7 C23 N6 -178.1(5) . .
C21 N7 C23 C24 -178.9(5) . .
N8 N7 C23 C24 1.5(8) . .
Ag4 N25 C25 C26 114(5) . .
